data_1542122
loop_
_publ_author_name
'Hagman, L.O.'
'Jansson, I.'
'Magneli, C.'

_publ_section_title
;
 The crystal structure of alpha-Sr2 P2 O7
;
_journal_name_full 'Acta Chemica Scandinavica (1-27,1973-42,1988)'
_journal_page_first 1419
_journal_page_last 1429
_journal_volume 22
_journal_year 1968
_chemical_formula_sum 'O7 P2 Sr2'
_chemical_name_systematic 'Sr2 (P2 O7)'
_space_group_IT_number 62
_symmetry_space_group_name_Hall '-P 2ac 2n'
_symmetry_space_group_name_H-M 'P n m a'
_cell_angle_alpha 90
_cell_angle_beta 90
_cell_angle_gamma 90
_cell_formula_units_Z 4
_cell_length_a 8.9104
_cell_length_b 5.4035
_cell_length_c 13.1054
_cell_volume 630.990
_citation_journal_id_ASTM ACSAA4
_cod_data_source_file Hagman_ACSAA4_1968_1999.cif
_cod_data_source_block O7P2Sr2
_cod_original_cell_volume 630.9903
_cod_database_code 1542122

loop_
_symmetry_equiv_pos_as_xyz
x,y,z
-x+1/2,-y,z+1/2
x+1/2,-y+1/2,-z+1/2
-x,y+1/2,-z
-x,-y,-z
x-1/2,y,-z-1/2
-x-1/2,y-1/2,z-1/2
x,-y-1/2,z

loop_
_atom_site_label
_atom_site_type_symbol
_atom_site_fract_x
_atom_site_fract_y
_atom_site_fract_z
_atom_site_occupancy
_atom_site_U_iso_or_equiv
Sr2 Sr+2 0.1724 0.25 0.7604 1 0.0
Sr1 Sr+2 0.1244 0.25 0.0871 1 0.0
P2 P+5 0.2756 0.25 0.4653 1 0.0
O1 O-2 0.3666 0.25 0.1652 1 0.0
O4 O-2 0.4167 -0.0203 0.7645 1 0.0
P1 P+5 0.031 0.25 0.3186 1 0.0
O3 O-2 0.2725 0.25 0.579 1 0.0
O5 O-2 0.1486 -0.0225 0.9241 1 0.0
O2 O-2 0.1047 0.25 0.4317 1 0.0
